data_2019519
loop_
_publ_author_name
'Lutz, Martin'
'Huang, Yuxing'
'Moret, Marc-Etienne'
'Klein Gebbink, Robertus J. M.'

_publ_section_title
;
 Phase transitions and twinned low-temperature structures of
 tetraethylammonium tetrachloridoferrate(III)
;
_journal_coeditor_code GZ3264
_journal_issue 5
_journal_name_full 'Acta Crystallographica Section C'
_journal_page_first 470
_journal_page_last 476
_journal_paper_doi 10.1107/S2053229614007955
_journal_volume 70
_journal_year 2014
_chemical_formula_iupac '(C8 H20 N) [Fe Cl4]'
_chemical_formula_moiety 'C8 H20 N +, Cl4 Fe -'
_chemical_formula_sum 'C8 H20 Cl4 Fe N'
_chemical_formula_weight 327.90
_chemical_name_systematic
;
Tetraethylammonium tetrachloridoferrate(III)
;
_space_group_crystal_system hexagonal
_space_group_IT_number 186
_space_group_name_Hall 'P 6c -2c'
_space_group_name_H-M_alt 'P 63 m c'
_symmetry_space_group_name_Hall 'P 6c -2c'
_symmetry_space_group_name_H-M 'P 63 m c'
_atom_sites_solution_hydrogens geom
_atom_sites_solution_primary heavy
_atom_sites_solution_secondary difmap
_audit_creation_method SHELXL-2013
_cell_angle_alpha 90
_cell_angle_beta 90
_cell_angle_gamma 120
_cell_formula_units_Z 2
_cell_length_a 8.2154(4)
_cell_length_b 8.2154(4)
_cell_length_c 13.1972(8)
_cell_measurement_reflns_used 6539
_cell_measurement_temperature 290(2)
_cell_measurement_theta_max 27.43
_cell_measurement_theta_min 1.54
_cell_volume 771.38(7)
_computing_cell_refinement '<i>Peakref</i> (Schreurs, 2013)'
_computing_data_collection '<i>APEX2</i> (Bruker, 2007)'
_computing_data_reduction
;
<i>Eval15</i> (Schreurs <i>et al.</i>, 2010) and
<i>SADABS</i> (Sheldrick, 2012)
;
_computing_molecular_graphics '<i>PLATON</i> (Spek, 2009)'
_computing_publication_material 'manual editing of the <i>SHELXL</i> output'
_computing_structure_refinement '<i>SHELXL2013</i> (Sheldrick, 2008)'
_computing_structure_solution 'coordinates from the literature (Evans <i>et al.</i>, 1990)'
_diffrn_ambient_temperature 290(2)
_diffrn_measured_fraction_theta_full 1.000
_diffrn_measured_fraction_theta_max 1.000
_diffrn_measurement_device_type 'Bruker Kappa APEXII'
_diffrn_measurement_method '\f and \w scans'
_diffrn_radiation_type MoK\a
_diffrn_radiation_wavelength 0.71073
_diffrn_reflns_av_R_equivalents 0.0184
_diffrn_reflns_limit_h_max 10
_diffrn_reflns_limit_h_min -9
_diffrn_reflns_limit_k_max 10
_diffrn_reflns_limit_k_min -10
_diffrn_reflns_limit_l_max 17
_diffrn_reflns_limit_l_min -17
_diffrn_reflns_number 7971
_diffrn_reflns_theta_full 25.242
_diffrn_reflns_theta_max 27.500
_diffrn_reflns_theta_min 2.863
_exptl_absorpt_coefficient_mu 1.640
_exptl_absorpt_correction_T_max 0.7456
_exptl_absorpt_correction_T_min 0.6549
_exptl_absorpt_correction_type multi-scan
_exptl_absorpt_process_details '(<i>SADABS</i>; Sheldrick, 2012)'
_exptl_crystal_colour yellow
_exptl_crystal_density_diffrn 1.412
_exptl_crystal_description block
_exptl_crystal_F_000 338
_exptl_crystal_size_max 0.43
_exptl_crystal_size_mid 0.34
_exptl_crystal_size_min 0.10
_refine_diff_density_max 0.165
_refine_diff_density_min -0.119
_refine_ls_abs_structure_details
;
Flack x determined using 279 quotients [(I+)-(I-)]/[(I+)+(I-)]
(Parsons <i>et al.</i>, 2013)
;
_refine_ls_abs_structure_Flack 0.037(8)
_refine_ls_extinction_coef 0.029(5)
_refine_ls_extinction_expression Fc^*^=kFc[1+0.001xFc^2^\l^3^/sin(2\q)]^-1/4^
_refine_ls_extinction_method '<i>SHELXL2013</i> (Sheldrick, 2008)'
_refine_ls_goodness_of_fit_ref 1.086
_refine_ls_hydrogen_treatment constr
_refine_ls_matrix_type full
_refine_ls_number_parameters 89
_refine_ls_number_reflns 723
_refine_ls_number_restraints 67
_refine_ls_restrained_S_all 1.121
_refine_ls_R_factor_all 0.0268
_refine_ls_R_factor_gt 0.0231
_refine_ls_shift/su_max 0.001
_refine_ls_shift/su_mean 0.000
_refine_ls_structure_factor_coef Fsqd
_refine_ls_weighting_details 'w=1/[\s^2^(Fo^2^)+(0.0438P)^2^+0.0200P] where P=(Fo^2^+2Fc^2^)/3'
_refine_ls_weighting_scheme calc
_refine_ls_wR_factor_gt 0.0624
_refine_ls_wR_factor_ref 0.0652
_reflns_number_gt 630
_reflns_number_total 723
_reflns_threshold_expression I>2\s(I)
_cod_data_source_file gz3264sup1.cif
_cod_data_source_block Ia
_cod_depositor_comments 'Adding full bibliography for 2019519--2019522.cif.'
_cod_original_cell_volume 771.38(10)
_cod_database_code 2019519
_cod_database_fobs_code 2019519
_shelx_space_group_comment
;
The symmetry employed for this shelxl refinement is uniquely defined
by the following loop, which should always be used as a source of
symmetry information in preference to the above space-group names.
They are only intended as comments.
;
_shelxl_version_number .2013

loop_
_space_group_symop_operation_xyz
'x, y, z'
'x-y, x, z+1/2'
'-y, x-y, z'
'-x, -y, z+1/2'
'-x+y, -x, z'
'y, -x+y, z+1/2'
'y, x, z+1/2'
'-x+y, y, z'
'-x, -x+y, z+1/2'
'-y, -x, z'
'x-y, -y, z+1/2'
'x, x-y, z'

loop_
_atom_site_type_symbol
_atom_site_label
_atom_site_fract_x
_atom_site_fract_y
_atom_site_fract_z
_atom_site_U_iso_or_equiv
_atom_site_adp_type
_atom_site_calc_flag
_atom_site_occupancy
_atom_site_disorder_assembly
_atom_site_disorder_group
N N1 0.6667 0.3333 0.2509(4) 0.0514(9) Uani d 1 . .
C C1 0.506(2) 0.1351(13) 0.2329(13) 0.070(5) Uani d 0.1667 A -1
H H1A 0.3914 0.1284 0.2564 0.084 Uiso calc 0.1667 A -1
H H1B 0.4939 0.1132 0.1603 0.084 Uiso calc 0.1667 A -1
C C2 0.521(4) -0.0216(18) 0.2812(14) 0.062(7) Uani d 0.1667 A -1
H H2A 0.4105 -0.1391 0.2655 0.093 Uiso calc 0.1667 A -1
H H2B 0.5311 -0.0040 0.3533 0.093 Uiso calc 0.1667 A -1
H H2C 0.6299 -0.0223 0.2559 0.093 Uiso calc 0.1667 A -1
C C3 0.8493(18) 0.319(2) 0.2650(13) 0.071(5) Uani d 0.1667 A -1
H H3A 0.8150 0.1975 0.2935 0.085 Uiso calc 0.1667 A -1
H H3B 0.9055 0.3281 0.1991 0.085 Uiso calc 0.1667 A -1
C C4 0.992(3) 0.470(3) 0.333(3) 0.061(10) Uani d 0.1667 A -1
H H4A 1.0998 0.4551 0.3389 0.092 Uiso calc 0.1667 A -1
H H4B 0.9377 0.4612 0.3983 0.092 Uiso calc 0.1667 A -1
H H4C 1.0289 0.5913 0.3039 0.092 Uiso calc 0.1667 A -1
C C5 0.643(2) 0.422(2) 0.3435(8) 0.065(5) Uani d 0.1667 A -1
H H5A 0.7614 0.4816 0.3797 0.078 Uiso calc 0.1667 A -1
H H5B 0.5514 0.3228 0.3866 0.078 Uiso calc 0.1667 A -1
C C6 0.582(6) 0.565(5) 0.330(3) 0.086(12) Uani d 0.1667 A -1
H H6A 0.5713 0.6109 0.3955 0.128 Uiso calc 0.1667 A -1
H H6B 0.4626 0.5087 0.2966 0.128 Uiso calc 0.1667 A -1
H H6C 0.6736 0.6682 0.2904 0.128 Uiso calc 0.1667 A -1
C C7 0.6973(19) 0.4544(16) 0.1589(7) 0.057(4) Uani d 0.1667 A -1
H H7A 0.5858 0.4649 0.1493 0.068 Uiso calc 0.1667 A -1
H H7B 0.8007 0.5795 0.1733 0.068 Uiso calc 0.1667 A -1
C C8 0.739(2) 0.390(5) 0.0602(7) 0.077(7) Uani d 0.1667 A -1
H H8A 0.7578 0.4783 0.0078 0.115 Uiso calc 0.1667 A -1
H H8B 0.6350 0.2687 0.0426 0.115 Uiso calc 0.1667 A -1
H H8C 0.8503 0.3805 0.0676 0.115 Uiso calc 0.1667 A -1
Fe Fe1 0.0000 0.0000 0.50819(8) 0.0649(3) Uani d 1 . .
Cl Cl1 0.0000 0.0000 0.34260(12) 0.0928(8) Uani d 1 . .
Cl Cl2 -0.14530(8) 0.14530(8) 0.56231(13) 0.1007(4) Uani d 1 . .

loop_
_atom_site_aniso_label
_atom_site_aniso_U_11
_atom_site_aniso_U_22
_atom_site_aniso_U_33
_atom_site_aniso_U_12
_atom_site_aniso_U_13
_atom_site_aniso_U_23
N1 0.0534(12) 0.0534(12) 0.047(2) 0.0267(6) 0.000 0.000
C1 0.062(8) 0.059(8) 0.079(10) 0.022(6) -0.008(7) -0.003(7)
C2 0.049(15) 0.054(8) 0.090(12) 0.031(7) 0.032(10) 0.034(7)
C3 0.059(8) 0.073(8) 0.089(11) 0.040(7) 0.010(8) 0.015(9)
C4 0.084(14) 0.03(2) 0.089(15) 0.045(10) -0.033(11) -0.024(10)
C5 0.069(11) 0.058(10) 0.055(6) 0.022(9) 0.007(5) -0.018(6)
C6 0.07(2) 0.10(3) 0.089(18) 0.05(2) 0.009(14) -0.013(15)
C7 0.050(9) 0.062(6) 0.062(6) 0.032(5) 0.002(5) 0.018(5)
C8 0.100(11) 0.089(15) 0.053(4) 0.055(9) 0.003(6) -0.003(9)
Fe1 0.0668(4) 0.0668(4) 0.0613(5) 0.03339(18) 0.000 0.000
Cl1 0.1090(13) 0.1090(13) 0.0606(13) 0.0545(6) 0.000 0.000
Cl2 0.1134(7) 0.1134(7) 0.1018(7) 0.0767(7) 0.0080(3) -0.0080(3)

loop_
_atom_type_symbol
_atom_type_description
_atom_type_scat_dispersion_real
_atom_type_scat_dispersion_imag
_atom_type_scat_source
C C 0.0033 0.0016 'International Tables Vol C Tables 4.2.6.8 and 6.1.1.4'
H H 0.0000 0.0000 'International Tables Vol C Tables 4.2.6.8 and 6.1.1.4'
Cl Cl 0.1484 0.1585 'International Tables Vol C Tables 4.2.6.8 and 6.1.1.4'
Fe Fe 0.3463 0.8444 'International Tables Vol C Tables 4.2.6.8 and 6.1.1.4'
N N 0.0061 0.0033 'International Tables Vol C Tables 4.2.6.8 and 6.1.1.4'

loop_
_diffrn_orient_matrix_type
_diffrn_orient_matrix_UB_11
_diffrn_orient_matrix_UB_12
_diffrn_orient_matrix_UB_13
_diffrn_orient_matrix_UB_21
_diffrn_orient_matrix_UB_22
_diffrn_orient_matrix_UB_23
_diffrn_orient_matrix_UB_31
_diffrn_orient_matrix_UB_32
_diffrn_orient_matrix_UB_33
'Nonius RMAT' -0.1081025 -0.1109448 -0.0330182 0.0870893 -0.0431466 -0.0249854 -0.0219582 -0.0747162 0.0634565

loop_
_geom_angle_atom_site_label_1
_geom_angle_atom_site_label_2
_geom_angle_atom_site_label_3
_geom_angle_site_symmetry_1
_geom_angle_site_symmetry_3
_geom_angle
_geom_angle_publ_flag
C5 N1 C7 . . 111.0(6) ?
C5 N1 C1 . . 113.6(9) ?
C7 N1 C1 . . 110.5(8) ?
C5 N1 C3 . . 107.7(8) ?
C7 N1 C3 . . 107.0(8) ?
C1 N1 C3 . . 106.7(7) ?
C2 C1 N1 . . 117.3(11) ?
C2 C1 H1A . . 108.0 ?
N1 C1 H1A . . 108.0 ?
C2 C1 H1B . . 108.0 ?
N1 C1 H1B . . 108.0 ?
H1A C1 H1B . . 107.2 ?
C1 C2 H2A . . 109.5 ?
C1 C2 H2B . . 109.5 ?
H2A C2 H2B . . 109.5 ?
C1 C2 H2C . . 109.5 ?
H2A C2 H2C . . 109.5 ?
H2B C2 H2C . . 109.5 ?
C4 C3 N1 . . 112.8(11) ?
C4 C3 H3A . . 109.0 ?
N1 C3 H3A . . 109.0 ?
C4 C3 H3B . . 109.0 ?
N1 C3 H3B . . 109.0 ?
H3A C3 H3B . . 107.8 ?
C3 C4 H4A . . 109.5 ?
C3 C4 H4B . . 109.5 ?
H4A C4 H4B . . 109.5 ?
C3 C4 H4C . . 109.5 ?
H4A C4 H4C . . 109.5 ?
H4B C4 H4C . . 109.5 ?
N1 C5 C6 . . 117.8(13) ?
N1 C5 H5A . . 107.9 ?
C6 C5 H5A . . 107.9 ?
N1 C5 H5B . . 107.9 ?
C6 C5 H5B . . 107.9 ?
H5A C5 H5B . . 107.2 ?
C5 C6 H6A . . 109.5 ?
C5 C6 H6B . . 109.5 ?
H6A C6 H6B . . 109.5 ?
C5 C6 H6C . . 109.5 ?
H6A C6 H6C . . 109.5 ?
H6B C6 H6C . . 109.5 ?
C8 C7 N1 . . 117.0(13) ?
C8 C7 H7A . . 108.0 ?
N1 C7 H7A . . 108.0 ?
C8 C7 H7B . . 108.0 ?
N1 C7 H7B . . 108.0 ?
H7A C7 H7B . . 107.3 ?
C7 C8 H8A . . 109.5 ?
C7 C8 H8B . . 109.5 ?
H8A C8 H8B . . 109.5 ?
C7 C8 H8C . . 109.5 ?
H8A C8 H8C . . 109.5 ?
H8B C8 H8C . . 109.5 ?
Cl1 Fe1 Cl2 . 5 109.06(6) ?
Cl1 Fe1 Cl2 . 3 109.06(5) ?
Cl2 Fe1 Cl2 5 3 109.88(5) ?
Cl1 Fe1 Cl2 . . 109.06(5) y
Cl2 Fe1 Cl2 5 . 109.88(5) ?
Cl2 Fe1 Cl2 3 . 109.88(5) y

loop_
_geom_bond_atom_site_label_1
_geom_bond_atom_site_label_2
_geom_bond_site_symmetry_2
_geom_bond_distance
_geom_bond_publ_flag
N1 C5 . 1.486(9) ?
N1 C7 . 1.509(9) ?
N1 C1 . 1.516(10) ?
N1 C3 . 1.572(10) ?
C1 C2 . 1.493(13) ?
C1 H1A . 0.9700 ?
C1 H1B . 0.9700 ?
C2 H2A . 0.9600 ?
C2 H2B . 0.9600 ?
C2 H2C . 0.9600 ?
C3 C4 . 1.502(13) ?
C3 H3A . 0.9700 ?
C3 H3B . 0.9700 ?
C4 H4A . 0.9600 ?
C4 H4B . 0.9600 ?
C4 H4C . 0.9600 ?
C5 C6 . 1.500(14) ?
C5 H5A . 0.9700 ?
C5 H5B . 0.9700 ?
C6 H6A . 0.9600 ?
C6 H6B . 0.9600 ?
C6 H6C . 0.9600 ?
C7 C8 . 1.509(15) ?
C7 H7A . 0.9700 ?
C7 H7B . 0.9700 ?
C8 H8A . 0.9600 ?
C8 H8B . 0.9600 ?
C8 H8C . 0.9600 ?
Fe1 Cl1 . 2.1853(18) y
Fe1 Cl2 5 2.1874(12) ?
Fe1 Cl2 3 2.1874(12) ?
Fe1 Cl2 . 2.1874(12) y

loop_
_geom_torsion_atom_site_label_1
_geom_torsion_atom_site_label_2
_geom_torsion_atom_site_label_3
_geom_torsion_atom_site_label_4
_geom_torsion
C5 N1 C1 C2 -88.2(16)
C7 N1 C1 C2 146.3(15)
C3 N1 C1 C2 30(2)
C5 N1 C3 C4 -28(2)
C7 N1 C3 C4 91(2)
C1 N1 C3 C4 -150.6(19)
C7 N1 C5 C6 22(2)
C1 N1 C5 C6 -103(2)
C3 N1 C5 C6 139(2)
C5 N1 C7 C8 175.4(11)
C1 N1 C7 C8 -57.7(14)
C3 N1 C7 C8 58.1(13)
